data_4085066
loop_
_publ_author_name
'Bauer, Gerald'
'Wodrich, Matthew D.'
'Scopelliti, Rosario'
'Hu, Xile'

_publ_section_title
;
 Iron Pincer Complexes as Catalysts and Intermediates in Alkyl--Aryl
 Kumada Coupling Reactions
;
_journal_issue 1
_journal_name_full Organometallics
_journal_page_first 289
_journal_paper_doi 10.1021/om501122p
_journal_volume 34
_journal_year 2015
_chemical_absolute_configuration ad
_chemical_formula_moiety 'C37 H31 Fe N3 O2, C4 H8 O2'
_chemical_formula_sum 'C41 H39 Fe N3 O4'
_chemical_formula_weight 693.60
_space_group_IT_number 19
_symmetry_cell_setting orthorhombic
_symmetry_space_group_name_Hall 'P 2ac 2ab'
_symmetry_space_group_name_H-M 'P 21 21 21'
_atom_sites_solution_hydrogens geom
_atom_sites_solution_primary direct
_atom_sites_solution_secondary difmap
_audit_creation_method SHELXL-97
_audit_update_record
;
2013-10-11 # Formatted by publCIF

;
_cell_angle_alpha 90.00
_cell_angle_beta 90.00
_cell_angle_gamma 90.00
_cell_formula_units_Z 4
_cell_length_a 10.295(3)
_cell_length_b 18.192(4)
_cell_length_c 20.799(5)
_cell_measurement_reflns_used 310
_cell_measurement_temperature 140(2)
_cell_measurement_theta_max 20
_cell_measurement_theta_min 3
_cell_volume 3895.4(17)
_computing_cell_refinement 'automar, marresearch, 2010'
_computing_data_collection 'marmux - Micro-beam system, marresearch, 2010'
_computing_data_reduction 'automar, marresearch, 2010'
_computing_molecular_graphics 'Bruker SHELXTL'
_computing_publication_material 'Bruker SHELXTL'
_computing_structure_refinement 'SHELXL-97 (Sheldrick, 1997)'
_computing_structure_solution 'SHELXS-97 (Sheldrick, 1990)'
_diffrn_ambient_temperature 140(2)
_diffrn_measured_fraction_theta_full 0.993
_diffrn_measured_fraction_theta_max 0.993
_diffrn_measurement_device_type marmux
_diffrn_measurement_method '\p scans'
_diffrn_radiation_monochromator graphite
_diffrn_radiation_source 'fine-focus sealed tube'
_diffrn_radiation_type MoK\a
_diffrn_radiation_wavelength 0.71073
_diffrn_reflns_av_R_equivalents 0.0000
_diffrn_reflns_av_sigmaI/netI 0.1343
_diffrn_reflns_limit_h_max 13
_diffrn_reflns_limit_h_min -13
_diffrn_reflns_limit_k_max 23
_diffrn_reflns_limit_k_min -23
_diffrn_reflns_limit_l_max 27
_diffrn_reflns_limit_l_min -27
_diffrn_reflns_number 9032
_diffrn_reflns_theta_full 27.68
_diffrn_reflns_theta_max 27.68
_diffrn_reflns_theta_min 2.78
_exptl_absorpt_coefficient_mu 0.429
_exptl_absorpt_correction_type none
_exptl_crystal_colour red
_exptl_crystal_density_diffrn 1.183
_exptl_crystal_density_method 'not measured'
_exptl_crystal_description prismatic
_exptl_crystal_F_000 1456
_exptl_crystal_size_max 0.41
_exptl_crystal_size_mid 0.36
_exptl_crystal_size_min 0.21
_refine_diff_density_max 0.496
_refine_diff_density_min -0.641
_refine_diff_density_rms 0.102
_refine_ls_abs_structure_details 'Flack H D (1983), Acta Cryst. A39, 876-881'
_refine_ls_abs_structure_Flack 0.03(2)
_refine_ls_extinction_coef 0.030(2)
_refine_ls_extinction_expression Fc^*^=kFc[1+0.001xFc^2^\l^3^/sin(2\q)]^-1/4^
_refine_ls_extinction_method SHELXL
_refine_ls_goodness_of_fit_ref 0.941
_refine_ls_hydrogen_treatment constr
_refine_ls_matrix_type full
_refine_ls_number_parameters 445
_refine_ls_number_reflns 9032
_refine_ls_number_restraints 0
_refine_ls_restrained_S_all 0.941
_refine_ls_R_factor_all 0.1084
_refine_ls_R_factor_gt 0.0721
_refine_ls_shift/su_max 0.000
_refine_ls_shift/su_mean 0.000
_refine_ls_structure_factor_coef Fsqd
_refine_ls_weighting_details 'calc w=1/[\s^2^(Fo^2^)+(0.0939P)^2^+0.0000P] where P=(Fo^2^+2Fc^2^)/3'
_refine_ls_weighting_scheme calc
_refine_ls_wR_factor_gt 0.1602
_refine_ls_wR_factor_ref 0.1797
_reflns_number_gt 5621
_reflns_number_total 9032
_reflns_threshold_expression >2sigma(I)
_cod_data_source_file om501122p_si_002.cif
_cod_data_source_block gb2195b
_cod_depositor_comments 'Adding full bibliography for 4085064--4085066.cif.'
_cod_database_code 4085066

loop_
_symmetry_equiv_pos_as_xyz
'x, y, z'
'-x+1/2, -y, z+1/2'
'-x, y+1/2, -z+1/2'
'x+1/2, -y+1/2, -z'

loop_
_atom_site_label
_atom_site_type_symbol
_atom_site_fract_x
_atom_site_fract_y
_atom_site_fract_z
_atom_site_U_iso_or_equiv
_atom_site_adp_type
_atom_site_occupancy
_atom_site_symmetry_multiplicity
_atom_site_calc_flag
_atom_site_refinement_flags
Fe1 Fe 0.17835(6) 0.38053(3) 0.35888(3) 0.03497(19) Uani 1 1 d .
O1 O 0.3349(3) 0.18452(17) 0.42966(15) 0.0416(7) Uani 1 1 d .
O2 O -0.0455(3) 0.40524(18) 0.19281(15) 0.0433(8) Uani 1 1 d .
N1 N 0.2854(3) 0.2891(2) 0.37758(17) 0.0380(9) Uani 1 1 d .
N2 N 0.0124(3) 0.3237(2) 0.37710(17) 0.0360(8) Uani 1 1 d .
N3 N 0.1163(3) 0.3895(2) 0.26388(17) 0.0362(8) Uani 1 1 d .
C1 C 0.4705(4) 0.2642(2) 0.3044(2) 0.0364(10) Uani 1 1 d .
C2 C 0.3907(5) 0.2232(3) 0.2629(2) 0.0409(11) Uani 1 1 d .
H2 H 0.3059 0.2092 0.2761 0.049 Uiso 1 1 calc R
C3 C 0.4361(5) 0.2035(3) 0.2029(2) 0.0494(13) Uani 1 1 d .
H3 H 0.3818 0.1754 0.1753 0.059 Uiso 1 1 calc R
C4 C 0.5563(6) 0.2232(3) 0.1824(3) 0.0524(13) Uani 1 1 d .
H4 H 0.5854 0.2090 0.1409 0.063 Uiso 1 1 calc R
C5 C 0.6371(5) 0.2645(3) 0.2227(2) 0.0446(11) Uani 1 1 d .
H5 H 0.7215 0.2782 0.2085 0.054 Uiso 1 1 calc R
C6 C 0.5940(5) 0.2855(3) 0.2834(2) 0.0408(11) Uani 1 1 d .
H6 H 0.6483 0.3143 0.3105 0.049 Uiso 1 1 calc R
C7 C 0.4274(4) 0.2825(3) 0.3721(2) 0.0370(10) Uani 1 1 d .
H7 H 0.4694 0.3293 0.3864 0.044 Uiso 1 1 calc R
C8 C 0.4571(5) 0.2215(3) 0.4202(2) 0.0420(11) Uani 1 1 d .
H8A H 0.5231 0.1873 0.4029 0.050 Uiso 1 1 calc R
H8B H 0.4895 0.2423 0.4612 0.050 Uiso 1 1 calc R
C9 C 0.2399(4) 0.2313(3) 0.4089(2) 0.0364(10) Uani 1 1 d .
C10 C 0.1095(4) 0.2102(2) 0.4208(2) 0.0357(10) Uani 1 1 d .
C11 C 0.0877(5) 0.1403(3) 0.4483(2) 0.0420(11) Uani 1 1 d .
H11 H 0.1609 0.1119 0.4609 0.050 Uiso 1 1 calc R
C12 C -0.0346(5) 0.1112(3) 0.4578(2) 0.0480(12) Uani 1 1 d .
H12 H -0.0460 0.0646 0.4777 0.058 Uiso 1 1 calc R
C13 C -0.1407(5) 0.1523(3) 0.4371(3) 0.0505(13) Uani 1 1 d .
H13 H -0.2254 0.1322 0.4411 0.061 Uiso 1 1 calc R
C14 C -0.1264(5) 0.2212(3) 0.4110(2) 0.0424(11) Uani 1 1 d .
H14 H -0.2015 0.2475 0.3978 0.051 Uiso 1 1 calc R
C15 C -0.0028(4) 0.2541(2) 0.4032(2) 0.0362(10) Uani 1 1 d .
C16 C -0.0960(4) 0.3689(2) 0.3641(2) 0.0360(10) Uani 1 1 d .
C17 C -0.1922(4) 0.3839(3) 0.4098(2) 0.0402(10) Uani 1 1 d .
H17 H -0.1876 0.3608 0.4507 0.048 Uiso 1 1 calc R
C18 C -0.2944(5) 0.4318(3) 0.3969(2) 0.0450(12) Uani 1 1 d .
H18 H -0.3578 0.4416 0.4290 0.054 Uiso 1 1 calc R
C19 C -0.3036(4) 0.4652(3) 0.3369(2) 0.0423(11) Uani 1 1 d .
H19 H -0.3743 0.4970 0.3276 0.051 Uiso 1 1 calc R
C20 C -0.2109(4) 0.4521(3) 0.2918(2) 0.0394(11) Uani 1 1 d .
H20 H -0.2183 0.4749 0.2509 0.047 Uiso 1 1 calc R
C21 C -0.1049(4) 0.4059(2) 0.3040(2) 0.0353(10) Uani 1 1 d .
C22 C -0.0046(5) 0.3988(2) 0.2550(2) 0.0365(10) Uani 1 1 d .
C23 C 0.0702(5) 0.4039(3) 0.1522(2) 0.0524(14) Uani 1 1 d .
H23A H 0.0840 0.4521 0.1312 0.063 Uiso 1 1 calc R
H23B H 0.0628 0.3655 0.1187 0.063 Uiso 1 1 calc R
C24 C 0.1827(5) 0.3861(3) 0.1997(2) 0.0415(10) Uani 1 1 d .
H24 H 0.2134 0.3347 0.1919 0.050 Uiso 1 1 calc R
C25 C 0.2976(4) 0.4382(3) 0.1947(2) 0.0378(10) Uani 1 1 d .
C26 C 0.2831(5) 0.5134(3) 0.2062(2) 0.0447(12) Uani 1 1 d .
H26 H 0.2007 0.5327 0.2179 0.054 Uiso 1 1 calc R
C27 C 0.3896(5) 0.5599(3) 0.2004(3) 0.0506(13) Uani 1 1 d .
H27 H 0.3788 0.6110 0.2079 0.061 Uiso 1 1 calc R
C28 C 0.5094(5) 0.5337(3) 0.1843(3) 0.0559(14) Uani 1 1 d .
H28 H 0.5812 0.5662 0.1805 0.067 Uiso 1 1 calc R
C29 C 0.5251(5) 0.4580(3) 0.1736(3) 0.0506(13) Uani 1 1 d .
H29 H 0.6081 0.4389 0.1627 0.061 Uiso 1 1 calc R
C30 C 0.4189(5) 0.4109(3) 0.1789(2) 0.0453(12) Uani 1 1 d .
H30 H 0.4299 0.3597 0.1717 0.054 Uiso 1 1 calc R
C31 C 0.2494(5) 0.4696(3) 0.4083(2) 0.0429(11) Uani 1 1 d .
C32 C 0.3582(5) 0.5033(3) 0.3875(2) 0.0431(11) Uani 1 1 d .
H32 H 0.3946 0.4874 0.3479 0.052 Uiso 1 1 calc R
C33 C 0.4224(5) 0.5614(3) 0.4212(2) 0.0477(12) Uani 1 1 d .
H33 H 0.4997 0.5828 0.4048 0.057 Uiso 1 1 calc R
C34 C 0.3679(6) 0.5856(3) 0.4786(3) 0.0504(13) Uani 1 1 d .
H34 H 0.4071 0.6246 0.5019 0.060 Uiso 1 1 calc R
C35 C 0.2568(5) 0.5524(3) 0.5016(2) 0.0468(12) Uani 1 1 d .
H35 H 0.2203 0.5690 0.5409 0.056 Uiso 1 1 calc R
C36 C 0.1968(5) 0.4951(3) 0.4683(2) 0.0433(11) Uani 1 1 d .
C37 C 0.0765(5) 0.4613(3) 0.4959(3) 0.0522(13) Uani 1 1 d .
H37A H 0.0001 0.4878 0.4799 0.078 Uiso 1 1 calc R
H37B H 0.0794 0.4645 0.5429 0.078 Uiso 1 1 calc R
H37C H 0.0713 0.4096 0.4829 0.078 Uiso 1 1 calc R
O3 O 0.0035(6) 0.2151(2) 0.1818(2) 0.0866(16) Uani 1 1 d .
O4 O -0.0075(3) 0.06938(18) 0.22905(16) 0.0478(9) Uani 1 1 d .
C38 C -0.0055(8) 0.1996(3) 0.2480(3) 0.0714(19) Uani 1 1 d .
H38A H -0.0980 0.1986 0.2609 0.086 Uiso 1 1 calc R
H38B H 0.0381 0.2391 0.2727 0.086 Uiso 1 1 calc R
C39 C 0.0570(6) 0.1263(3) 0.2640(2) 0.0540(13) Uani 1 1 d .
H39A H 0.1502 0.1274 0.2522 0.065 Uiso 1 1 calc R
H39B H 0.0503 0.1167 0.3107 0.065 Uiso 1 1 calc R
C40 C -0.0023(6) 0.0849(3) 0.1631(3) 0.0574(15) Uani 1 1 d .
H40A H -0.0502 0.0464 0.1393 0.069 Uiso 1 1 calc R
H40B H 0.0894 0.0836 0.1487 0.069 Uiso 1 1 calc R
C41 C -0.0595(7) 0.1588(4) 0.1473(3) 0.0779(19) Uani 1 1 d .
H41A H -0.0508 0.1682 0.1006 0.093 Uiso 1 1 calc R
H41B H -0.1532 0.1588 0.1580 0.093 Uiso 1 1 calc R

loop_
_atom_site_aniso_label
_atom_site_aniso_U_11
_atom_site_aniso_U_22
_atom_site_aniso_U_33
_atom_site_aniso_U_23
_atom_site_aniso_U_13
_atom_site_aniso_U_12
Fe1 0.0315(3) 0.0361(3) 0.0373(3) 0.0007(3) -0.0001(3) -0.0004(3)
O1 0.0286(16) 0.0492(19) 0.0469(18) 0.0082(14) -0.0051(15) 0.0074(15)
O2 0.0366(17) 0.057(2) 0.0366(17) 0.0007(14) -0.0005(15) -0.0012(15)
N1 0.0322(19) 0.047(2) 0.035(2) -0.0036(16) 0.0023(16) -0.0024(16)
N2 0.036(2) 0.0332(19) 0.039(2) 0.0024(15) -0.0005(16) 0.0053(16)
N3 0.0327(19) 0.037(2) 0.0390(19) -0.0002(16) 0.0037(16) 0.0005(17)
C1 0.032(2) 0.035(2) 0.043(2) 0.0004(19) -0.006(2) 0.0036(19)
C2 0.035(2) 0.046(3) 0.042(3) -0.003(2) 0.001(2) 0.001(2)
C3 0.048(3) 0.050(3) 0.050(3) -0.009(2) -0.003(2) -0.006(2)
C4 0.058(3) 0.047(3) 0.052(3) -0.005(2) 0.009(3) -0.001(3)
C5 0.033(2) 0.052(3) 0.049(3) 0.004(2) 0.004(2) 0.003(2)
C6 0.035(2) 0.045(3) 0.043(3) 0.006(2) -0.001(2) 0.003(2)
C7 0.033(2) 0.042(3) 0.037(3) -0.0046(19) 0.0004(19) 0.0014(19)
C8 0.030(2) 0.050(3) 0.046(3) 0.000(2) -0.006(2) 0.001(2)
C9 0.040(2) 0.038(3) 0.031(2) 0.0010(19) -0.001(2) -0.002(2)
C10 0.033(2) 0.036(2) 0.038(2) 0.0072(19) 0.000(2) 0.001(2)
C11 0.039(3) 0.047(3) 0.040(2) 0.005(2) -0.007(2) -0.002(2)
C12 0.046(3) 0.046(3) 0.052(3) 0.012(2) -0.006(2) -0.005(2)
C13 0.036(3) 0.052(3) 0.063(3) 0.010(3) -0.003(2) -0.010(2)
C14 0.033(2) 0.048(3) 0.046(3) 0.003(2) -0.001(2) -0.009(2)
C15 0.035(2) 0.038(2) 0.036(2) 0.0026(19) -0.004(2) -0.0043(19)
C16 0.0270(19) 0.043(3) 0.038(2) -0.002(2) -0.004(2) 0.0022(17)
C17 0.034(2) 0.048(3) 0.039(2) 0.000(2) 0.004(2) 0.004(2)
C18 0.037(3) 0.047(3) 0.051(3) 0.001(2) 0.001(2) 0.003(2)
C19 0.032(2) 0.044(3) 0.051(3) -0.001(2) 0.001(2) 0.000(2)
C20 0.031(2) 0.040(3) 0.047(3) 0.006(2) -0.003(2) 0.0025(19)
C21 0.031(2) 0.039(2) 0.036(2) 0.0016(18) 0.000(2) -0.0024(18)
C22 0.038(2) 0.037(2) 0.034(2) 0.0017(18) -0.001(2) -0.0035(19)
C23 0.036(3) 0.086(4) 0.035(3) 0.000(2) 0.005(2) -0.002(2)
C24 0.040(2) 0.050(3) 0.035(2) 0.000(2) -0.001(2) -0.004(3)
C25 0.039(3) 0.042(3) 0.032(2) 0.0060(18) 0.0062(19) -0.001(2)
C26 0.043(3) 0.042(3) 0.049(3) 0.002(2) 0.015(2) 0.001(2)
C27 0.050(3) 0.042(3) 0.060(3) -0.004(2) 0.010(3) 0.000(2)
C28 0.050(3) 0.058(4) 0.059(3) 0.004(3) 0.010(3) -0.008(3)
C29 0.029(2) 0.061(3) 0.062(3) 0.005(3) 0.003(2) 0.000(2)
C30 0.045(3) 0.045(3) 0.046(3) 0.003(2) 0.001(2) -0.001(2)
C31 0.037(3) 0.049(3) 0.043(3) 0.001(2) -0.007(2) 0.010(2)
C32 0.037(3) 0.058(3) 0.035(2) -0.003(2) -0.004(2) 0.008(2)
C33 0.041(3) 0.048(3) 0.054(3) 0.005(2) -0.009(2) -0.011(2)
C34 0.057(3) 0.041(3) 0.054(3) -0.005(2) -0.007(3) 0.001(2)
C35 0.042(3) 0.057(3) 0.042(3) -0.007(2) -0.001(2) 0.001(2)
C36 0.034(3) 0.054(3) 0.042(3) 0.003(2) 0.003(2) 0.004(2)
C37 0.044(3) 0.066(4) 0.046(3) 0.002(3) 0.001(2) -0.002(3)
O3 0.150(5) 0.050(2) 0.060(3) 0.002(2) 0.010(3) 0.011(3)
O4 0.050(2) 0.043(2) 0.050(2) -0.0047(16) 0.0005(17) -0.0066(16)
C38 0.120(6) 0.043(3) 0.051(3) -0.006(3) 0.004(4) 0.004(3)
C39 0.063(3) 0.047(3) 0.052(3) -0.009(2) -0.010(3) -0.004(3)
C40 0.058(3) 0.053(3) 0.060(3) -0.016(3) -0.004(3) 0.005(3)
C41 0.086(5) 0.088(5) 0.059(4) -0.001(4) -0.012(4) 0.031(4)

loop_
_atom_type_symbol
_atom_type_description
_atom_type_scat_dispersion_real
_atom_type_scat_dispersion_imag
_atom_type_scat_source
C C 0.0033 0.0016 'International Tables Vol C Tables 4.2.6.8 and 6.1.1.4'
H H 0.0000 0.0000 'International Tables Vol C Tables 4.2.6.8 and 6.1.1.4'
N N 0.0061 0.0033 'International Tables Vol C Tables 4.2.6.8 and 6.1.1.4'
O O 0.0106 0.0060 'International Tables Vol C Tables 4.2.6.8 and 6.1.1.4'
Fe Fe 0.3463 0.8444 'International Tables Vol C Tables 4.2.6.8 and 6.1.1.4'

loop_
_geom_angle_atom_site_label_1
_geom_angle_atom_site_label_2
_geom_angle_atom_site_label_3
_geom_angle
N2 Fe1 N1 90.25(15)
N2 Fe1 C31 127.37(18)
N1 Fe1 C31 110.88(16)
N2 Fe1 N3 87.65(15)
N1 Fe1 N3 114.31(15)
C31 Fe1 N3 121.52(18)
C9 O1 C8 106.9(3)
C22 O2 C23 107.1(3)
C9 N1 C7 109.0(4)
C9 N1 Fe1 123.5(3)
C7 N1 Fe1 126.2(3)
C15 N2 C16 121.1(4)
C15 N2 Fe1 129.2(3)
C16 N2 Fe1 109.5(3)
C22 N3 C24 108.8(4)
C22 N3 Fe1 116.7(3)
C24 N3 Fe1 134.5(3)
C6 C1 C2 119.2(4)
C6 C1 C7 119.7(4)
C2 C1 C7 121.0(4)
C3 C2 C1 119.7(5)
C3 C2 H2 120.2
C1 C2 H2 120.2
C4 C3 C2 121.6(5)
C4 C3 H3 119.2
C2 C3 H3 119.2
C3 C4 C5 119.8(5)
C3 C4 H4 120.1
C5 C4 H4 120.1
C6 C5 C4 120.0(5)
C6 C5 H5 120.0
C4 C5 H5 120.0
C5 C6 C1 119.7(5)
C5 C6 H6 120.1
C1 C6 H6 120.1
N1 C7 C1 112.4(4)
N1 C7 C8 102.0(4)
C1 C7 C8 113.1(4)
N1 C7 H7 109.7
C1 C7 H7 109.7
C8 C7 H7 109.7
O1 C8 C7 104.7(4)
O1 C8 H8A 110.8
C7 C8 H8A 110.8
O1 C8 H8B 110.8
C7 C8 H8B 110.8
H8A C8 H8B 108.9
N1 C9 O1 113.4(4)
N1 C9 C10 129.6(4)
O1 C9 C10 117.0(4)
C11 C10 C9 117.7(4)
C11 C10 C15 118.1(4)
C9 C10 C15 124.1(4)
C12 C11 C10 123.3(5)
C12 C11 H11 118.4
C10 C11 H11 118.4
C11 C12 C13 117.7(5)
C11 C12 H12 121.1
C13 C12 H12 121.1
C14 C13 C12 121.9(5)
C14 C13 H13 119.0
C12 C13 H13 119.0
C13 C14 C15 121.9(5)
C13 C14 H14 119.1
C15 C14 H14 119.1
N2 C15 C14 122.2(4)
N2 C15 C10 120.7(4)
C14 C15 C10 117.0(4)
C17 C16 N2 122.9(4)
C17 C16 C21 117.3(4)
N2 C16 C21 119.6(4)
C18 C17 C16 121.7(4)
C18 C17 H17 119.1
C16 C17 H17 119.1
C19 C18 C17 119.9(5)
C19 C18 H18 120.1
C17 C18 H18 120.1
C20 C19 C18 119.7(4)
C20 C19 H19 120.2
C18 C19 H19 120.2
C19 C20 C21 121.8(4)
C19 C20 H20 119.1
C21 C20 H20 119.1
C20 C21 C16 119.5(4)
C20 C21 C22 118.6(4)
C16 C21 C22 121.8(4)
N3 C22 O2 116.9(4)
N3 C22 C21 127.2(4)
O2 C22 C21 115.9(4)
O2 C23 C24 104.1(4)
O2 C23 H23A 110.9
C24 C23 H23A 110.9
O2 C23 H23B 110.9
C24 C23 H23B 110.9
H23A C23 H23B 109.0
N3 C24 C25 112.9(4)
N3 C24 C23 102.5(4)
C25 C24 C23 114.0(4)
N3 C24 H24 109.0
C25 C24 H24 109.0
C23 C24 H24 109.0
C30 C25 C26 119.2(4)
C30 C25 C24 119.7(4)
C26 C25 C24 121.1(4)
C27 C26 C25 119.8(5)
C27 C26 H26 120.1
C25 C26 H26 120.1
C28 C27 C26 121.4(5)
C28 C27 H27 119.3
C26 C27 H27 119.3
C27 C28 C29 119.1(5)
C27 C28 H28 120.5
C29 C28 H28 120.5
C30 C29 C28 120.0(5)
C30 C29 H29 120.0
C28 C29 H29 120.0
C25 C30 C29 120.5(5)
C25 C30 H30 119.8
C29 C30 H30 119.8
C32 C31 C36 116.4(5)
C32 C31 Fe1 119.6(4)
C36 C31 Fe1 123.8(4)
C31 C32 C33 124.3(5)
C31 C32 H32 117.9
C33 C32 H32 117.9
C34 C33 C32 117.9(5)
C34 C33 H33 121.0
C32 C33 H33 121.0
C35 C34 C33 119.6(5)
C35 C34 H34 120.2
C33 C34 H34 120.2
C34 C35 C36 121.5(5)
C34 C35 H35 119.2
C36 C35 H35 119.2
C35 C36 C31 120.3(5)
C35 C36 C37 118.9(5)
C31 C36 C37 120.8(5)
C36 C37 H37A 109.5
C36 C37 H37B 109.5
H37A C37 H37B 109.5
C36 C37 H37C 109.5
H37A C37 H37C 109.5
H37B C37 H37C 109.5
C41 O3 C38 108.8(5)
C40 O4 C39 109.5(4)
O3 C38 C39 111.2(5)
O3 C38 H38A 109.4
C39 C38 H38A 109.4
O3 C38 H38B 109.4
C39 C38 H38B 109.4
H38A C38 H38B 108.0
O4 C39 C38 109.2(4)
O4 C39 H39A 109.8
C38 C39 H39A 109.8
O4 C39 H39B 109.8
C38 C39 H39B 109.8
H39A C39 H39B 108.3
O4 C40 C41 112.3(5)
O4 C40 H40A 109.2
C41 C40 H40A 109.2
O4 C40 H40B 109.2
C41 C40 H40B 109.2
H40A C40 H40B 107.9
O3 C41 C40 111.0(5)
O3 C41 H41A 109.4
C40 C41 H41A 109.4
O3 C41 H41B 109.4
C40 C41 H41B 109.4
H41A C41 H41B 108.0

loop_
_geom_bond_atom_site_label_1
_geom_bond_atom_site_label_2
_geom_bond_distance
Fe1 N2 2.032(4)
Fe1 N1 2.033(4)
Fe1 C31 2.053(5)
Fe1 N3 2.083(4)
O1 C9 1.367(5)
O1 C8 1.440(6)
O2 C22 1.366(5)
O2 C23 1.460(6)
N1 C9 1.322(6)
N1 C7 1.471(6)
N2 C15 1.387(6)
N2 C16 1.412(5)
N3 C22 1.270(6)
N3 C24 1.501(5)
C1 C6 1.399(6)
C1 C2 1.405(6)
C1 C7 1.514(6)
C2 C3 1.380(7)
C2 H2 0.9500
C3 C4 1.357(7)
C3 H3 0.9500
C4 C5 1.399(7)
C4 H4 0.9500
C5 C6 1.392(7)
C5 H5 0.9500
C6 H6 0.9500
C7 C8 1.525(7)
C7 H7 1.0000
C8 H8A 0.9900
C8 H8B 0.9900
C9 C10 1.419(6)
C10 C11 1.412(6)
C10 C15 1.453(6)
C11 C12 1.380(7)
C11 H11 0.9500
C12 C13 1.393(7)
C12 H12 0.9500
C13 C14 1.373(7)
C13 H13 0.9500
C14 C15 1.415(6)
C14 H14 0.9500
C16 C17 1.399(6)
C16 C21 1.424(6)
C17 C18 1.393(6)
C17 H17 0.9500
C18 C19 1.390(7)
C18 H18 0.9500
C19 C20 1.360(6)
C19 H19 0.9500
C20 C21 1.401(6)
C20 H20 0.9500
C21 C22 1.456(6)
C23 C24 1.556(7)
C23 H23A 0.9900
C23 H23B 0.9900
C24 C25 1.519(6)
C24 H24 1.0000
C25 C30 1.383(7)
C25 C26 1.398(7)
C26 C27 1.390(7)
C26 H26 0.9500
C27 C28 1.363(8)
C27 H27 0.9500
C28 C29 1.405(8)
C28 H28 0.9500
C29 C30 1.393(7)
C29 H29 0.9500
C30 H30 0.9500
C31 C32 1.349(7)
C31 C36 1.438(7)
C32 C33 1.429(7)
C32 H32 0.9500
C33 C34 1.391(7)
C33 H33 0.9500
C34 C35 1.378(7)
C34 H34 0.9500
C35 C36 1.395(7)
C35 H35 0.9500
C36 C37 1.496(7)
C37 H37A 0.9800
C37 H37B 0.9800
C37 H37C 0.9800
O3 C41 1.409(8)
O3 C38 1.409(7)
O4 C40 1.402(7)
O4 C39 1.428(6)
C38 C39 1.517(8)
C38 H38A 0.9900
C38 H38B 0.9900
C39 H39A 0.9900
C39 H39B 0.9900
C40 C41 1.504(8)
C40 H40A 0.9900
C40 H40B 0.9900
C41 H41A 0.9900
C41 H41B 0.9900

loop_
_geom_torsion_atom_site_label_1
_geom_torsion_atom_site_label_2
_geom_torsion_atom_site_label_3
_geom_torsion_atom_site_label_4
_geom_torsion
N2 Fe1 N1 C9 -17.2(4)
C31 Fe1 N1 C9 113.5(4)
N3 Fe1 N1 C9 -104.7(4)
N2 Fe1 N1 C7 177.1(3)
C31 Fe1 N1 C7 -52.3(4)
N3 Fe1 N1 C7 89.5(3)
N1 Fe1 N2 C15 9.7(4)
C31 Fe1 N2 C15 -107.1(4)
N3 Fe1 N2 C15 124.1(4)
N1 Fe1 N2 C16 -175.4(3)
C31 Fe1 N2 C16 67.7(3)
N3 Fe1 N2 C16 -61.1(3)
N2 Fe1 N3 C22 37.3(3)
N1 Fe1 N3 C22 126.5(3)
C31 Fe1 N3 C22 -96.1(4)
N2 Fe1 N3 C24 -141.4(4)
N1 Fe1 N3 C24 -52.1(4)
C31 Fe1 N3 C24 85.2(4)
C6 C1 C2 C3 1.3(7)
C7 C1 C2 C3 -175.9(4)
C1 C2 C3 C4 -0.6(8)
C2 C3 C4 C5 0.1(8)
C3 C4 C5 C6 -0.3(8)
C4 C5 C6 C1 1.1(7)
C2 C1 C6 C5 -1.5(7)
C7 C1 C6 C5 175.7(4)
C9 N1 C7 C1 107.5(4)
Fe1 N1 C7 C1 -85.0(4)
C9 N1 C7 C8 -14.0(5)
Fe1 N1 C7 C8 153.5(3)
C6 C1 C7 N1 153.0(4)
C2 C1 C7 N1 -29.8(6)
C6 C1 C7 C8 -92.1(5)
C2 C1 C7 C8 85.1(5)
C9 O1 C8 C7 -18.4(4)
N1 C7 C8 O1 19.3(4)
C1 C7 C8 O1 -101.7(4)
C7 N1 C9 O1 3.0(5)
Fe1 N1 C9 O1 -164.9(3)
C7 N1 C9 C10 -173.8(5)
Fe1 N1 C9 C10 18.3(7)
C8 O1 C9 N1 10.3(5)
C8 O1 C9 C10 -172.4(4)
N1 C9 C10 C11 171.8(4)
O1 C9 C10 C11 -5.0(6)
N1 C9 C10 C15 -4.6(8)
O1 C9 C10 C15 178.6(4)
C9 C10 C11 C12 -175.0(5)
C15 C10 C11 C12 1.6(7)
C10 C11 C12 C13 2.1(8)
C11 C12 C13 C14 -3.2(8)
C12 C13 C14 C15 0.5(8)
C16 N2 C15 C14 7.7(7)
Fe1 N2 C15 C14 -178.0(3)
C16 N2 C15 C10 -175.4(4)
Fe1 N2 C15 C10 -1.1(6)
C13 C14 C15 N2 -179.8(5)
C13 C14 C15 C10 3.2(7)
C11 C10 C15 N2 178.7(4)
C9 C10 C15 N2 -4.9(7)
C11 C10 C15 C14 -4.2(6)
C9 C10 C15 C14 172.2(5)
C15 N2 C16 C17 51.4(6)
Fe1 N2 C16 C17 -123.9(4)
C15 N2 C16 C21 -133.6(4)
Fe1 N2 C16 C21 51.1(5)
N2 C16 C17 C18 176.5(4)
C21 C16 C17 C18 1.3(7)
C16 C17 C18 C19 1.0(7)
C17 C18 C19 C20 -1.5(7)
C18 C19 C20 C21 -0.4(7)
C19 C20 C21 C16 2.8(7)
C19 C20 C21 C22 -175.5(4)
C17 C16 C21 C20 -3.2(6)
N2 C16 C21 C20 -178.5(4)
C17 C16 C21 C22 175.1(4)
N2 C16 C21 C22 -0.2(6)
C24 N3 C22 O2 -1.5(5)
Fe1 N3 C22 O2 179.5(3)
C24 N3 C22 C21 -179.3(4)
Fe1 N3 C22 C21 1.7(6)
C23 O2 C22 N3 -3.6(6)
C23 O2 C22 C21 174.5(4)
C20 C21 C22 N3 146.2(5)
C16 C21 C22 N3 -32.1(7)
C20 C21 C22 O2 -31.6(6)
C16 C21 C22 O2 150.1(4)
C22 O2 C23 C24 6.7(5)
C22 N3 C24 C25 128.6(4)
Fe1 N3 C24 C25 -52.7(6)
C22 N3 C24 C23 5.5(5)
Fe1 N3 C24 C23 -175.8(4)
O2 C23 C24 N3 -7.2(5)
O2 C23 C24 C25 -129.6(4)
N3 C24 C25 C30 123.7(5)
C23 C24 C25 C30 -119.8(5)
N3 C24 C25 C26 -56.0(6)
C23 C24 C25 C26 60.6(6)
C30 C25 C26 C27 1.2(7)
C24 C25 C26 C27 -179.2(4)
C25 C26 C27 C28 -0.6(8)
C26 C27 C28 C29 -0.2(9)
C27 C28 C29 C30 0.5(8)
C26 C25 C30 C29 -1.0(7)
C24 C25 C30 C29 179.4(4)
C28 C29 C30 C25 0.1(8)
N2 Fe1 C31 C32 -176.4(3)
N1 Fe1 C31 C32 76.3(4)
N3 Fe1 C31 C32 -62.4(4)
N2 Fe1 C31 C36 9.6(5)
N1 Fe1 C31 C36 -97.7(4)
N3 Fe1 C31 C36 123.6(4)
C36 C31 C32 C33 0.1(7)
Fe1 C31 C32 C33 -174.3(4)
C31 C32 C33 C34 -1.1(8)
C32 C33 C34 C35 1.1(8)
C33 C34 C35 C36 -0.3(8)
C34 C35 C36 C31 -0.7(8)
C34 C35 C36 C37 179.9(5)
C32 C31 C36 C35 0.7(7)
Fe1 C31 C36 C35 174.9(4)
C32 C31 C36 C37 -179.9(4)
Fe1 C31 C36 C37 -5.7(6)
C41 O3 C38 C39 59.4(7)
C40 O4 C39 C38 57.1(6)
O3 C38 C39 O4 -60.0(7)
C39 O4 C40 C41 -56.5(6)
C38 O3 C41 C40 -56.9(7)
O4 C40 C41 O3 57.0(7)

loop_
_platon_squeeze_void_nr
_platon_squeeze_void_average_x
_platon_squeeze_void_average_y
_platon_squeeze_void_average_z
_platon_squeeze_void_volume
_platon_squeeze_void_count_electrons
_platon_squeeze_void_content
1 0.007 0.250 1.000 330 43 ' '
2 -0.031 0.750 0.500 330 43 ' '
